data_7244668
loop_
_publ_author_name
'Zhang, Ya-Qian'
'Xu, Ning'
'Liu, Yu'
'Zhang, Xiao-Sa'
'Li, Wen-Ze'
'Zhao, Hong-Tian'
'Luan, Jian'

_publ_section_title
;
 Synthesis of a 2D Cu@TiO2 composite via the design of a 1D Cu-based
 coordination polymer precursor for efficient and selective
 photodegradation of dyes
;
_journal_issue 15
_journal_name_full 'RSC Advances'
_journal_page_first 9363
_journal_page_last 9372
_journal_paper_doi 10.1039/D1RA09309F
_journal_volume 12
_journal_year 2022
_chemical_formula_sum 'C40 H36 Cu2 N4 O13'
_chemical_formula_weight 907.81
_space_group_IT_number 14
_space_group_name_Hall '-P 2yn'
_space_group_name_H-M_alt 'P 1 21/n 1'
_symmetry_cell_setting monoclinic
_symmetry_space_group_name_H-M 'P 1 21/n 1'
_atom_sites_solution_hydrogens geom
_atom_sites_solution_primary direct
_atom_sites_solution_secondary difmap
_audit_creation_method SHELXL-97
_audit_update_record
;
2021-12-11 deposited with the CCDC.	2022-03-15 downloaded from the CCDC.
;
_cell_angle_alpha 90.00
_cell_angle_beta 99.553(4)
_cell_angle_gamma 90.00
_cell_formula_units_Z 4
_cell_length_a 17.347(2)
_cell_length_b 10.9004(12)
_cell_length_c 19.960(2)
_cell_measurement_reflns_used 60943
_cell_measurement_temperature 296(2)
_cell_measurement_theta_max 28.33
_cell_measurement_theta_min 2.07
_cell_volume 3721.9(7)
_computing_cell_refinement 'SMART (Bruker, 2001)'
_computing_data_collection 'SMART (Bruker, 2001)'
_computing_data_reduction 'SAINT+ (Bruker, 1999)'
_computing_molecular_graphics 'PLATON (Spek, 2003)'
_computing_publication_material 'SHELXTL (1998)'
_computing_structure_refinement 'SHELXL-97 (Sheldrick, 2008)'
_computing_structure_solution 'SHELXS-97 (Sheldrick, 2008)'
_diffrn_ambient_temperature 296(2)
_diffrn_measured_fraction_theta_full 0.996
_diffrn_measured_fraction_theta_max 0.996
_diffrn_measurement_device_type 'CCD area detector'
_diffrn_measurement_method 'phi and omega scans'
_diffrn_radiation_monochromator graphite
_diffrn_radiation_source 'fine-focus sealed tube'
_diffrn_radiation_type MoK\a
_diffrn_radiation_wavelength 0.71073
_diffrn_reflns_av_R_equivalents 0.0417
_diffrn_reflns_av_sigmaI/netI 0.0299
_diffrn_reflns_limit_h_max 21
_diffrn_reflns_limit_h_min -23
_diffrn_reflns_limit_k_max 14
_diffrn_reflns_limit_k_min -14
_diffrn_reflns_limit_l_max 26
_diffrn_reflns_limit_l_min -26
_diffrn_reflns_number 58529
_diffrn_reflns_theta_full 28.33
_diffrn_reflns_theta_max 28.33
_diffrn_reflns_theta_min 2.07
_exptl_absorpt_coefficient_mu 1.219
_exptl_absorpt_correction_T_max 0.853
_exptl_absorpt_correction_T_min 0.833
_exptl_absorpt_correction_type empirical
_exptl_absorpt_process_details SADABS
_exptl_crystal_colour BLUE
_exptl_crystal_density_diffrn 1.620
_exptl_crystal_density_method 'not measured'
_exptl_crystal_description BLOCK
_exptl_crystal_F_000 1864
_exptl_crystal_size_max 0.15
_exptl_crystal_size_mid 0.14
_exptl_crystal_size_min 0.13
_refine_diff_density_max 1.039
_refine_diff_density_min -0.538
_refine_diff_density_rms 0.073
_refine_ls_extinction_method none
_refine_ls_goodness_of_fit_ref 1.020
_refine_ls_hydrogen_treatment constr
_refine_ls_matrix_type full
_refine_ls_number_parameters 542
_refine_ls_number_reflns 9255
_refine_ls_number_restraints 0
_refine_ls_restrained_S_all 1.020
_refine_ls_R_factor_all 0.0614
_refine_ls_R_factor_gt 0.0377
_refine_ls_shift/su_max 0.001
_refine_ls_shift/su_mean 0.000
_refine_ls_structure_factor_coef Fsqd
_refine_ls_weighting_details 'calc w=1/[\s^2^(Fo^2^)+(0.0580P)^2^+2.5454P] where P=(Fo^2^+2Fc^2^)/3'
_refine_ls_weighting_scheme calc
_refine_ls_wR_factor_gt 0.1034
_refine_ls_wR_factor_ref 0.1158
_reflns_number_gt 6620
_reflns_number_total 9255
_reflns_threshold_expression >2sigma(I)
_cod_data_source_file d1ra09309f2.cif
_cod_data_source_block Cu_CP
_cod_depositor_comments
;
The following automatic conversions were performed:

data item '_symmetry_cell_setting' value 'Monoclinic' was changed to
'monoclinic' in accordance with the
/home/data/users/saulius/crontab/automatic-downloads/rss-feeds/RSC/lib/dictionaries/cif_core.dic
dictionary named 'cif_core.dic' version 2.4.2 last updated on
2011-04-26.

Automatic conversion script
Id: cif_fix_values 7556 2019-12-06 15:28:31Z antanas 
;
_cod_original_sg_symbol_H-M 'P 21/n'
_cod_database_code 7244668

loop_
_symmetry_equiv_pos_as_xyz
'x, y, z'
'-x+1/2, y+1/2, -z+1/2'
'-x, -y, -z'
'x-1/2, -y-1/2, z-1/2'

loop_
_atom_site_label
_atom_site_type_symbol
_atom_site_fract_x
_atom_site_fract_y
_atom_site_fract_z
_atom_site_U_iso_or_equiv
_atom_site_adp_type
_atom_site_occupancy
_atom_site_symmetry_multiplicity
_atom_site_calc_flag
_atom_site_refinement_flags
_atom_site_disorder_assembly
_atom_site_disorder_group
Cu1 Cu 0.262785(17) 0.09528(2) 0.038193(14) 0.02316(8) Uani 1 1 d . . .
O1W O 0.31000(10) 0.09577(14) 0.13386(8) 0.0280(4) Uani 1 1 d . . .
H1WA H 0.3221 0.0454 0.1664 0.034 Uiso 1 1 d R . .
H1WB H 0.3142 0.1678 0.1505 0.034 Uiso 1 1 d R . .
N1 N 0.22298(12) 0.09378(17) -0.06109(10) 0.0272(4) Uani 1 1 d . . .
O1 O 0.25216(12) 0.27099(15) 0.04170(9) 0.0366(4) Uani 1 1 d . . .
C1 C 0.14869(17) 0.0631(3) -0.08588(14) 0.0377(6) Uani 1 1 d . . .
H1A H 0.1153 0.0410 -0.0560 0.045 Uiso 1 1 calc R . .
Cu2 Cu 0.524372(17) 0.09609(2) -0.837523(14) 0.02245(8) Uani 1 1 d . . .
O2W O 0.64007(10) 0.10195(15) -0.87127(9) 0.0323(4) Uani 1 1 d . . .
H2WA H 0.6846 0.1172 -0.8479 0.039 Uiso 1 1 d R . .
H2WB H 0.6474 0.0714 -0.9089 0.039 Uiso 1 1 d R . .
O2 O 0.37245(12) 0.27929(16) 0.01684(10) 0.0431(5) Uani 1 1 d . . .
N2 N 0.56191(12) 0.10065(17) -0.73574(10) 0.0277(4) Uani 1 1 d . . .
C2 C 0.12111(17) 0.0637(3) -0.15441(15) 0.0426(7) Uani 1 1 d . . .
H2A H 0.0693 0.0427 -0.1703 0.051 Uiso 1 1 calc R . .
O3 O 0.36641(12) 0.91552(15) 0.01309(9) 0.0353(4) Uani 1 1 d . . .
O3W O 0.47251(10) 0.09361(14) -0.93378(8) 0.0295(4) Uani 1 1 d . . .
H3WA H 0.4622 0.1498 -0.9634 0.035 Uiso 1 1 d R . .
H3WB H 0.4490 0.0289 -0.9497 0.035 Uiso 1 1 d R . .
N3 N 0.30388(13) 0.1580(2) -0.21383(10) 0.0333(5) Uani 1 1 d . . .
H3B H 0.3519 0.1529 -0.1946 0.040 Uiso 1 1 calc R . .
C3 C 0.16971(17) 0.0955(2) -0.20020(14) 0.0385(6) Uani 1 1 d . . .
H3A H 0.1513 0.0964 -0.2467 0.046 Uiso 1 1 calc R . .
O4 O 0.25052(11) 0.91873(14) 0.04537(9) 0.0305(4) Uani 1 1 d . . .
N4 N 0.47442(15) 0.1439(3) -0.58403(12) 0.0513(7) Uani 1 1 d . A .
H4A H 0.4285 0.1194 -0.6020 0.062 Uiso 1 1 calc R . .
C4 C 0.24738(15) 0.1262(2) -0.17435(12) 0.0296(5) Uani 1 1 d . . .
O5 O 0.52943(10) -0.08600(14) -0.83653(9) 0.0290(4) Uani 1 1 d . . .
C5 C 0.27055(15) 0.1247(2) -0.10437(12) 0.0272(5) Uani 1 1 d . . .
H5A H 0.3218 0.1464 -0.0868 0.033 Uiso 1 1 calc R . .
O6 O 0.40970(11) -0.07878(16) -0.81197(10) 0.0393(5) Uani 1 1 d . . .
C6 C 0.29043(17) 0.1960(2) -0.27926(13) 0.0365(6) Uani 1 1 d . . .
O7 O 0.40057(11) -0.72490(16) -0.81033(10) 0.0377(4) Uani 1 1 d . . .
C7 C 0.36217(16) 0.2236(3) -0.30999(13) 0.0373(6) Uani 1 1 d . . .
H7A H 0.4021 0.1631 -0.2942 0.045 Uiso 1 1 calc R . .
H7B H 0.3823 0.3034 -0.2943 0.045 Uiso 1 1 calc R . .
C8 C 0.34652(16) 0.2232(3) -0.38744(12) 0.0352(6) Uani 1 1 d . . .
H8A H 0.3158 0.1514 -0.4033 0.042 Uiso 1 1 calc R . .
H8B H 0.3162 0.2953 -0.4035 0.042 Uiso 1 1 calc R . .
O8 O 0.51972(10) -0.72442(15) -0.83810(9) 0.0323(4) Uani 1 1 d . . .
O9 O 0.22396(13) 0.2050(3) -0.31130(11) 0.0662(8) Uani 1 1 d . . .
C9 C 0.42138(16) 0.2223(3) -0.41691(13) 0.0416(7) Uani 1 1 d . . .
H9A H 0.4550 0.1573 -0.3956 0.050 Uiso 1 1 calc R . .
H9B H 0.4484 0.2996 -0.4066 0.050 Uiso 1 1 calc R . .
C10 C 0.40670(18) 0.2031(4) -0.49333(14) 0.0528(8) Uani 1 1 d . A .
H10A H 0.3762 0.1289 -0.5038 0.063 Uiso 1 1 calc R . .
H10B H 0.3762 0.2713 -0.5148 0.063 Uiso 1 1 calc R . .
O10 O 0.5376(4) 0.2632(10) -0.5030(4) 0.078(4) Uani 0.578(17) 1 d P A 1
O10' O 0.5463(4) 0.157(2) -0.4802(4) 0.099(7) Uani 0.422(17) 1 d P A 2
C11 C 0.4809(2) 0.1930(5) -0.52218(17) 0.0739(13) Uani 1 1 d . . .
C12 C 0.53346(17) 0.1274(3) -0.62323(13) 0.0362(6) Uani 1 1 d . . .
C13 C 0.61266(17) 0.1213(3) -0.59655(13) 0.0387(6) Uani 1 1 d . A .
H13A H 0.6300 0.1285 -0.5501 0.046 Uiso 1 1 calc R . .
C14 C 0.66496(17) 0.1043(2) -0.64082(14) 0.0370(6) Uani 1 1 d . . .
H14A H 0.7182 0.0987 -0.6243 0.044 Uiso 1 1 calc R A .
C15 C 0.63807(16) 0.0955(2) -0.70969(14) 0.0328(6) Uani 1 1 d . A .
H15A H 0.6741 0.0857 -0.7390 0.039 Uiso 1 1 calc R . .
C16 C 0.51071(16) 0.1156(2) -0.69334(13) 0.0330(6) Uani 1 1 d . A .
H16A H 0.4577 0.1183 -0.7112 0.040 Uiso 1 1 calc R . .
C17 C 0.31361(17) 0.3293(2) 0.03263(12) 0.0312(6) Uani 1 1 d . . .
C18 C 0.31157(15) 0.4670(2) 0.03867(12) 0.0262(5) Uani 1 1 d . . .
C19 C 0.34736(16) 0.5324(2) -0.00608(13) 0.0327(6) Uani 1 1 d . . .
H19A H 0.3718 0.4906 -0.0374 0.039 Uiso 1 1 calc R . .
C20 C 0.34796(16) 0.6610(2) -0.00565(13) 0.0315(6) Uani 1 1 d . . .
H20A H 0.3727 0.7033 -0.0366 0.038 Uiso 1 1 calc R . .
C21 C 0.31253(14) 0.7249(2) 0.03984(11) 0.0245(5) Uani 1 1 d . . .
C22 C 0.31101(15) 0.8625(2) 0.03313(11) 0.0248(5) Uani 1 1 d . . .
C23 C 0.27775(13) 0.6614(2) 0.09010(11) 0.0225(5) Uani 1 1 d . . .
C24 C 0.24755(14) 0.7225(2) 0.14330(12) 0.0286(5) Uani 1 1 d . . .
H24A H 0.2483 0.8077 0.1449 0.034 Uiso 1 1 calc R . .
C25 C 0.21758(16) 0.6590(2) 0.19199(13) 0.0332(6) Uani 1 1 d . . .
H25A H 0.1990 0.7010 0.2266 0.040 Uiso 1 1 calc R . .
C26 C 0.21470(16) 0.5301(2) 0.18976(14) 0.0367(6) Uani 1 1 d . . .
H26A H 0.1935 0.4874 0.2227 0.044 Uiso 1 1 calc R . .
C27 C 0.24262(16) 0.4671(2) 0.14000(13) 0.0326(6) Uani 1 1 d . . .
H27A H 0.2399 0.3819 0.1393 0.039 Uiso 1 1 calc R . .
C28 C 0.27612(14) 0.5298(2) 0.08882(11) 0.0239(5) Uani 1 1 d . . .
C29 C 0.46784(15) -0.1367(2) -0.82139(12) 0.0261(5) Uani 1 1 d . . .
C30 C 0.46931(14) -0.2748(2) -0.81565(12) 0.0241(5) Uani 1 1 d . . .
C31 C 0.43684(13) -0.3368(2) -0.76357(11) 0.0229(5) Uani 1 1 d . . .
C32 C 0.40964(15) -0.2737(2) -0.70985(13) 0.0320(5) Uani 1 1 d . . .
H32A H 0.4100 -0.1884 -0.7094 0.038 Uiso 1 1 calc R . .
C33 C 0.38305(17) -0.3350(3) -0.65909(14) 0.0381(6) Uani 1 1 d . . .
H33A H 0.3661 -0.2916 -0.6241 0.046 Uiso 1 1 calc R . .
C34 C 0.38099(17) -0.4633(3) -0.65912(14) 0.0399(6) Uani 1 1 d . . .
H34A H 0.3625 -0.5045 -0.6242 0.048 Uiso 1 1 calc R . .
C35 C 0.40581(15) -0.5286(2) -0.70973(13) 0.0319(5) Uani 1 1 d . . .
H35A H 0.4037 -0.6138 -0.7091 0.038 Uiso 1 1 calc R . .
C36 C 0.43488(13) -0.4678(2) -0.76344(11) 0.0230(5) Uani 1 1 d . . .
C37 C 0.46560(14) -0.5332(2) -0.81522(12) 0.0246(5) Uani 1 1 d . . .
C38 C 0.49897(15) -0.4704(2) -0.86257(13) 0.0303(5) Uani 1 1 d . . .
H38A H 0.5208 -0.5137 -0.8950 0.036 Uiso 1 1 calc R . .
C39 C 0.50080(16) -0.3412(2) -0.86296(13) 0.0313(5) Uani 1 1 d . . .
H39A H 0.5236 -0.3004 -0.8956 0.038 Uiso 1 1 calc R . .
C40 C 0.46042(15) -0.6715(2) -0.82156(12) 0.0273(5) Uani 1 1 d . . .

loop_
_atom_site_aniso_label
_atom_site_aniso_U_11
_atom_site_aniso_U_22
_atom_site_aniso_U_33
_atom_site_aniso_U_23
_atom_site_aniso_U_13
_atom_site_aniso_U_12
Cu1 0.03277(17) 0.01314(13) 0.02376(15) 0.00037(10) 0.00523(12) -0.00019(11)
O1W 0.0379(10) 0.0197(8) 0.0247(8) 0.0009(6) 0.0005(7) 0.0004(7)
N1 0.0362(11) 0.0196(9) 0.0256(10) 0.0004(8) 0.0045(8) 0.0026(8)
O1 0.0543(12) 0.0158(8) 0.0374(10) -0.0009(7) 0.0008(9) -0.0005(8)
C1 0.0358(15) 0.0397(15) 0.0371(15) 0.0008(11) 0.0049(12) -0.0048(12)
Cu2 0.02913(16) 0.01386(13) 0.02433(15) -0.00078(10) 0.00439(11) 0.00005(11)
O2W 0.0342(9) 0.0356(10) 0.0283(9) -0.0021(7) 0.0094(7) 0.0020(8)
O2 0.0574(13) 0.0247(9) 0.0467(11) -0.0005(8) 0.0071(10) 0.0160(9)
N2 0.0363(11) 0.0222(10) 0.0247(10) -0.0025(8) 0.0050(9) -0.0014(9)
C2 0.0352(15) 0.0471(16) 0.0427(16) -0.0007(13) -0.0013(13) -0.0056(13)
O3 0.0483(11) 0.0250(9) 0.0344(10) -0.0036(7) 0.0126(8) -0.0126(8)
O3W 0.0358(9) 0.0209(8) 0.0289(9) 0.0021(7) -0.0029(7) -0.0017(7)
N3 0.0364(12) 0.0400(12) 0.0232(10) 0.0032(9) 0.0038(9) 0.0059(10)
C3 0.0398(15) 0.0426(15) 0.0298(13) -0.0004(12) -0.0038(11) 0.0025(13)
O4 0.0427(10) 0.0145(8) 0.0346(9) 0.0014(6) 0.0076(8) -0.0004(7)
N4 0.0374(14) 0.087(2) 0.0296(12) -0.0123(13) 0.0043(10) -0.0042(14)
C4 0.0377(14) 0.0241(12) 0.0261(12) -0.0013(9) 0.0027(10) 0.0064(10)
O5 0.0354(10) 0.0164(8) 0.0338(9) 0.0009(6) 0.0020(8) -0.0026(7)
C5 0.0314(13) 0.0237(11) 0.0252(12) 0.0006(9) 0.0013(10) 0.0036(10)
O6 0.0407(11) 0.0246(9) 0.0539(12) 0.0091(8) 0.0119(9) 0.0112(8)
C6 0.0442(16) 0.0384(15) 0.0276(13) 0.0071(11) 0.0081(12) 0.0167(12)
O7 0.0432(11) 0.0226(9) 0.0483(11) -0.0071(8) 0.0111(9) -0.0121(8)
C7 0.0438(16) 0.0403(15) 0.0274(13) 0.0059(11) 0.0042(11) 0.0040(13)
C8 0.0380(14) 0.0444(15) 0.0230(12) 0.0026(11) 0.0041(11) 0.0031(12)
O8 0.0397(10) 0.0145(8) 0.0435(10) -0.0022(7) 0.0092(8) 0.0023(7)
O9 0.0420(12) 0.115(2) 0.0417(12) 0.0345(13) 0.0082(10) 0.0295(14)
C9 0.0378(15) 0.0596(19) 0.0275(13) -0.0028(13) 0.0057(12) 0.0023(14)
C10 0.0445(17) 0.086(3) 0.0286(15) -0.0092(15) 0.0083(13) -0.0037(17)
O10 0.060(4) 0.114(7) 0.067(4) -0.048(5) 0.033(3) -0.034(4)
O10' 0.043(4) 0.22(2) 0.031(3) -0.027(6) -0.004(3) 0.025(6)
C11 0.048(2) 0.136(4) 0.0402(19) -0.037(2) 0.0158(16) -0.020(2)
C12 0.0430(15) 0.0382(14) 0.0279(13) -0.0035(11) 0.0075(12) 0.0004(12)
C13 0.0436(16) 0.0428(16) 0.0281(13) -0.0014(11) 0.0010(12) -0.0027(13)
C14 0.0351(14) 0.0359(14) 0.0382(15) 0.0002(11) 0.0009(12) -0.0006(12)
C15 0.0387(14) 0.0252(12) 0.0350(14) -0.0008(10) 0.0072(11) 0.0001(11)
C16 0.0365(14) 0.0352(14) 0.0266(12) -0.0036(10) 0.0033(11) -0.0001(11)
C17 0.0470(16) 0.0190(11) 0.0246(12) 0.0008(9) -0.0022(11) 0.0034(11)
C18 0.0362(13) 0.0150(10) 0.0259(12) -0.0010(9) 0.0003(10) 0.0036(10)
C19 0.0492(16) 0.0221(12) 0.0288(13) -0.0019(10) 0.0122(11) 0.0055(11)
C20 0.0462(16) 0.0201(11) 0.0306(13) 0.0023(9) 0.0136(11) 0.0021(11)
C21 0.0327(13) 0.0155(10) 0.0238(11) -0.0005(8) 0.0005(9) -0.0015(9)
C22 0.0382(14) 0.0161(10) 0.0192(11) -0.0019(8) 0.0022(10) -0.0039(10)
C23 0.0282(12) 0.0161(10) 0.0220(11) -0.0002(8) 0.0011(9) -0.0002(9)
C24 0.0374(14) 0.0185(11) 0.0300(12) -0.0008(9) 0.0057(10) 0.0013(10)
C25 0.0386(15) 0.0313(13) 0.0318(13) -0.0006(10) 0.0118(11) 0.0015(11)
C26 0.0460(16) 0.0314(13) 0.0352(14) 0.0085(11) 0.0138(12) -0.0039(12)
C27 0.0434(15) 0.0195(11) 0.0354(14) 0.0060(10) 0.0080(12) -0.0035(11)
C28 0.0295(12) 0.0170(10) 0.0232(11) 0.0011(8) -0.0019(9) -0.0009(9)
C29 0.0340(13) 0.0171(10) 0.0256(12) 0.0010(9) 0.0005(10) 0.0002(10)
C30 0.0281(12) 0.0153(10) 0.0276(12) 0.0000(8) 0.0003(9) -0.0009(9)
C31 0.0240(11) 0.0189(10) 0.0240(11) -0.0007(8) -0.0009(9) 0.0006(9)
C32 0.0380(14) 0.0232(12) 0.0345(13) -0.0056(10) 0.0053(11) 0.0041(11)
C33 0.0434(16) 0.0396(15) 0.0334(14) -0.0071(11) 0.0121(12) 0.0024(13)
C34 0.0476(17) 0.0411(16) 0.0339(14) 0.0027(12) 0.0153(13) -0.0031(13)
C35 0.0379(14) 0.0246(12) 0.0338(13) 0.0024(10) 0.0079(11) -0.0036(11)
C36 0.0232(11) 0.0195(11) 0.0251(11) 0.0002(9) 0.0006(9) -0.0015(9)
C37 0.0283(12) 0.0145(10) 0.0299(12) -0.0008(9) 0.0019(10) -0.0004(9)
C38 0.0407(14) 0.0196(11) 0.0327(13) -0.0032(10) 0.0120(11) 0.0012(10)
C39 0.0424(15) 0.0196(11) 0.0340(13) 0.0023(10) 0.0127(11) -0.0014(11)
C40 0.0376(14) 0.0160(10) 0.0271(12) -0.0019(9) 0.0022(10) -0.0021(10)

loop_
_atom_type_symbol
_atom_type_description
_atom_type_scat_dispersion_real
_atom_type_scat_dispersion_imag
_atom_type_scat_source
C C 0.0033 0.0016 'International Tables Vol C Tables 4.2.6.8 and 6.1.1.4'
H H 0.0000 0.0000 'International Tables Vol C Tables 4.2.6.8 and 6.1.1.4'
N N 0.0061 0.0033 'International Tables Vol C Tables 4.2.6.8 and 6.1.1.4'
O O 0.0106 0.0060 'International Tables Vol C Tables 4.2.6.8 and 6.1.1.4'
Cu Cu 0.3201 1.2651 'International Tables Vol C Tables 4.2.6.8 and 6.1.1.4'

loop_
_geom_angle_atom_site_label_1
_geom_angle_atom_site_label_2
_geom_angle_atom_site_label_3
_geom_angle
_geom_angle_site_symmetry_1
_geom_angle_site_symmetry_3
_geom_angle_publ_flag
O1 Cu1 O4 165.73(8) . 1_545 ?
O1 Cu1 O1W 89.36(7) . . ?
O4 Cu1 O1W 87.93(7) 1_545 . ?
O1 Cu1 N1 91.43(7) . . ?
O4 Cu1 N1 92.36(8) 1_545 . ?
O1W Cu1 N1 175.54(8) . . ?
C5 N1 C1 118.9(2) . . ?
C5 N1 Cu1 119.60(17) . . ?
C1 N1 Cu1 121.49(18) . . ?
C17 O1 Cu1 113.69(16) . . ?
N1 C1 C2 121.3(3) . . ?
O8 Cu2 O3W 89.79(7) 1_565 . ?
O8 Cu2 O5 179.73(8) 1_565 . ?
O3W Cu2 O5 90.47(7) . . ?
O8 Cu2 N2 89.28(7) 1_565 . ?
O3W Cu2 N2 171.84(8) . . ?
O5 Cu2 N2 90.47(7) . . ?
O8 Cu2 O2W 90.46(7) 1_565 . ?
O3W Cu2 O2W 89.66(7) . . ?
O5 Cu2 O2W 89.49(7) . . ?
N2 Cu2 O2W 98.45(8) . . ?
C16 N2 C15 118.5(2) . . ?
C16 N2 Cu2 120.08(17) . . ?
C15 N2 Cu2 121.35(17) . . ?
C1 C2 C3 120.6(3) . . ?
C6 N3 C4 126.5(2) . . ?
C2 C3 C4 118.0(2) . . ?
C22 O4 Cu1 111.04(15) . 1_565 ?
C11 N4 C12 127.7(3) . . ?
C5 C4 N3 117.2(2) . . ?
C5 C4 C3 117.9(2) . . ?
N3 C4 C3 124.9(2) . . ?
C29 O5 Cu2 113.30(15) . . ?
N1 C5 C4 123.2(2) . . ?
O9 C6 N3 121.6(3) . . ?
O9 C6 C7 122.7(2) . . ?
N3 C6 C7 115.6(2) . . ?
C6 C7 C8 113.1(2) . . ?
C9 C8 C7 112.0(2) . . ?
C40 O8 Cu2 119.14(15) . 1_545 ?
C8 C9 C10 112.3(2) . . ?
C11 C10 C9 112.6(3) . . ?
O10 C11 N4 117.9(4) . . ?
O10 C11 O10' 56.9(6) . . ?
N4 C11 O10' 113.0(6) . . ?
O10 C11 C10 121.2(4) . . ?
N4 C11 C10 116.1(3) . . ?
O10' C11 C10 118.0(5) . . ?
N4 C12 C13 124.1(2) . . ?
N4 C12 C16 117.5(3) . . ?
C13 C12 C16 118.5(3) . . ?
C14 C13 C12 118.3(2) . . ?
C13 C14 C15 119.9(3) . . ?
N2 C15 C14 122.2(3) . . ?
N2 C16 C12 122.7(2) . . ?
O2 C17 O1 123.8(2) . . ?
O2 C17 C18 119.2(2) . . ?
O1 C17 C18 116.9(2) . . ?
C19 C18 C28 120.0(2) . . ?
C19 C18 C17 116.6(2) . . ?
C28 C18 C17 123.4(2) . . ?
C18 C19 C20 121.3(2) . . ?
C21 C20 C19 120.6(2) . . ?
C20 C21 C23 120.5(2) . . ?
C20 C21 C22 116.8(2) . . ?
C23 C21 C22 122.7(2) . . ?
O3 C22 O4 122.9(2) . . ?
O3 C22 C21 119.3(2) . . ?
O4 C22 C21 117.7(2) . . ?
C24 C23 C21 123.1(2) . . ?
C24 C23 C28 118.1(2) . . ?
C21 C23 C28 118.7(2) . . ?
C25 C24 C23 121.7(2) . . ?
C24 C25 C26 120.0(2) . . ?
C27 C26 C25 120.8(2) . . ?
C26 C27 C28 121.1(2) . . ?
C23 C28 C27 118.3(2) . . ?
C23 C28 C18 118.8(2) . . ?
C27 C28 C18 122.9(2) . . ?
O6 C29 O5 123.4(2) . . ?
O6 C29 C30 120.3(2) . . ?
O5 C29 C30 116.3(2) . . ?
C39 C30 C31 120.0(2) . . ?
C39 C30 C29 118.5(2) . . ?
C31 C30 C29 121.5(2) . . ?
C32 C31 C36 118.2(2) . . ?
C32 C31 C30 122.7(2) . . ?
C36 C31 C30 119.0(2) . . ?
C33 C32 C31 121.5(2) . . ?
C32 C33 C34 120.3(2) . . ?
C35 C34 C33 120.7(3) . . ?
C34 C35 C36 120.7(2) . . ?
C35 C36 C31 118.6(2) . . ?
C35 C36 C37 122.3(2) . . ?
C31 C36 C37 119.1(2) . . ?
C38 C37 C36 120.0(2) . . ?
C38 C37 C40 117.8(2) . . ?
C36 C37 C40 122.2(2) . . ?
C37 C38 C39 121.0(2) . . ?
C30 C39 C38 120.7(2) . . ?
O7 C40 O8 124.8(2) . . ?
O7 C40 C37 119.4(2) . . ?
O8 C40 C37 115.8(2) . . ?

loop_
_geom_bond_atom_site_label_1
_geom_bond_atom_site_label_2
_geom_bond_distance
_geom_bond_site_symmetry_2
_geom_bond_publ_flag
Cu1 O1 1.9265(17) . ?
Cu1 O4 1.9441(16) 1_545 ?
Cu1 O1W 1.9489(16) . ?
Cu1 N1 1.988(2) . ?
N1 C5 1.333(3) . ?
N1 C1 1.344(3) . ?
O1 C17 1.280(3) . ?
C1 C2 1.372(4) . ?
Cu2 O8 1.9581(17) 1_565 ?
Cu2 O3W 1.9818(17) . ?
Cu2 O5 1.9868(16) . ?
Cu2 N2 2.029(2) . ?
Cu2 O2W 2.2214(18) . ?
O2 C17 1.243(3) . ?
N2 C16 1.335(3) . ?
N2 C15 1.338(3) . ?
C2 C3 1.386(4) . ?
O3 C22 1.243(3) . ?
N3 C6 1.353(3) . ?
N3 C4 1.399(3) . ?
C3 C4 1.401(4) . ?
O4 C22 1.274(3) . ?
O4 Cu1 1.9440(16) 1_565 ?
N4 C11 1.333(4) . ?
N4 C12 1.400(4) . ?
C4 C5 1.388(3) . ?
O5 C29 1.283(3) . ?
O6 C29 1.231(3) . ?
C6 O9 1.226(3) . ?
C6 C7 1.506(4) . ?
O7 C40 1.243(3) . ?
C7 C8 1.525(3) . ?
C8 C9 1.512(4) . ?
O8 C40 1.270(3) . ?
O8 Cu2 1.9581(16) 1_545 ?
C9 C10 1.519(4) . ?
C10 C11 1.499(4) . ?
O10 C11 1.255(6) . ?
O10' C11 1.352(9) . ?
C12 C13 1.390(4) . ?
C12 C16 1.395(4) . ?
C13 C14 1.380(4) . ?
C14 C15 1.380(4) . ?
C17 C18 1.506(3) . ?
C18 C19 1.369(3) . ?
C18 C28 1.433(3) . ?
C19 C20 1.402(3) . ?
C20 C21 1.369(3) . ?
C21 C23 1.432(3) . ?
C21 C22 1.505(3) . ?
C23 C24 1.424(3) . ?
C23 C28 1.435(3) . ?
C24 C25 1.364(3) . ?
C25 C26 1.406(4) . ?
C26 C27 1.361(4) . ?
C27 C28 1.430(3) . ?
C29 C30 1.510(3) . ?
C30 C39 1.373(3) . ?
C30 C31 1.431(3) . ?
C31 C32 1.419(3) . ?
C31 C36 1.428(3) . ?
C32 C33 1.357(4) . ?
C33 C34 1.399(4) . ?
C34 C35 1.362(4) . ?
C35 C36 1.422(3) . ?
C36 C37 1.429(3) . ?
C37 C38 1.371(3) . ?
C37 C40 1.514(3) . ?
C38 C39 1.409(3) . ?
